data_1548993
loop_
_publ_author_name
'Gr\"ubel, Michael'
'Bosque, Irene'
'Altmann, Philipp J.'
'Bach, Thorsten'
'Hess, Corinna R.'

_publ_section_title
;
 Redox and photocatalytic properties of a Ni<sup>II</sup> complex with a
 macrocyclic biquinazoline (Mabiq) ligand.
;
_journal_issue 13
_journal_name_full 'Chemical science'
_journal_page_first 3313
_journal_page_last 3317
_journal_paper_doi 10.1039/c7sc05320g
_journal_volume 9
_journal_year 2018
_chemical_compound_source 'see text'
_chemical_formula_moiety 'C33 H33 N8 Ni, C F3 O3 S, C H2 Cl2'
_chemical_formula_sum 'C35 H35 Cl2 F3 N8 Ni O3 S'
_chemical_formula_weight 834.36
_space_group_IT_number 2
_space_group_name_Hall '-P 1'
_space_group_name_H-M_alt 'P -1'
_symmetry_cell_setting triclinic
_symmetry_Int_Tables_number 2
_symmetry_space_group_name_Hall '-P 1'
_symmetry_space_group_name_H-M 'P -1'
_atom_sites_solution_hydrogens geom
_audit_update_record
;
2017-08-10 deposited with the CCDC.
2018-02-20 downloaded from the CCDC.
;
_cell_angle_alpha 69.063(4)
_cell_angle_beta 75.075(4)
_cell_angle_gamma 81.389(4)
_cell_formula_units_Z 2
_cell_length_a 10.0222(8)
_cell_length_b 12.1506(11)
_cell_length_c 16.0254(14)
_cell_measurement_reflns_used 9931
_cell_measurement_temperature 100
_cell_measurement_theta_max 25.8517
_cell_measurement_theta_min 2.4827
_cell_volume 1757.6(3)
_computing_cell_refinement 'SAINT (Bruker, 2015)'
_computing_data_collection 'APEX III Control Software (Bruker, 2015)'
_computing_data_reduction 'SAINT (Bruker, 2015)'
_computing_molecular_graphics 'PLATON (Spek, 2011)'
_computing_publication_material 'PLATON (Spek, 2011), enCIFer (Allen, 2014)'
_computing_structure_refinement 'SHELXL2014 (Sheldrick, 2014), SHELXLE (Huebschle, 2011)'
_computing_structure_solution 'SHELXS97 (Sheldrick, 1997)'
_diffrn_ambient_temperature 100
_diffrn_detector ' CMOS plate '
_diffrn_detector_area_resol_mean 16
_diffrn_measured_fraction_theta_full 0.998
_diffrn_measured_fraction_theta_max 0.998
_diffrn_measurement_device ' \k-geometry diffractometer '
_diffrn_measurement_device_type ' Bruker Photon CMOS '
_diffrn_measurement_method ' phi- and omega-rotation '
_diffrn_radiation_monochromator 'Helios optic'
_diffrn_radiation_probe x-ray
_diffrn_radiation_source 'IMS microsource'
_diffrn_radiation_type MoK\a
_diffrn_radiation_wavelength 0.71073
_diffrn_reflns_av_R_equivalents 0.0399
_diffrn_reflns_av_unetI/netI 0.0251
_diffrn_reflns_limit_h_max 12
_diffrn_reflns_limit_h_min -12
_diffrn_reflns_limit_k_max 14
_diffrn_reflns_limit_k_min -14
_diffrn_reflns_limit_l_max 19
_diffrn_reflns_limit_l_min -19
_diffrn_reflns_number 39797
_diffrn_reflns_reduction_process
;
;
_diffrn_reflns_theta_full 25.24
_diffrn_reflns_theta_max 25.68
_diffrn_reflns_theta_min 2.48
_exptl_absorpt_coefficient_mu 0.830
_exptl_absorpt_correction_T_max 0.7453
_exptl_absorpt_correction_T_min 0.6956
_exptl_absorpt_correction_type multi-scan
_exptl_absorpt_process_details 'SADABS 2014/5, Bruker, 2014'
_exptl_crystal_colour 'clear yellow'
_exptl_crystal_density_diffrn 1.577
_exptl_crystal_density_method 'Not Measured'
_exptl_crystal_description fragment
_exptl_crystal_F_000 860
_exptl_crystal_size_max 0.245
_exptl_crystal_size_mid 0.126
_exptl_crystal_size_min 0.110
_refine_diff_density_max 0.451
_refine_diff_density_min -0.438
_refine_diff_density_rms 0.053
_refine_ls_extinction_method none
_refine_ls_goodness_of_fit_ref 1.032
_refine_ls_hydrogen_treatment constr
_refine_ls_matrix_type full
_refine_ls_number_parameters 725
_refine_ls_number_reflns 6667
_refine_ls_number_restraints 381
_refine_ls_restrained_S_all 1.016
_refine_ls_R_factor_all 0.0375
_refine_ls_R_factor_gt 0.0288
_refine_ls_shift/su_max 0.001
_refine_ls_shift/su_mean 0.000
_refine_ls_structure_factor_coef Fsqd
_refine_ls_weighting_details 'W=1/[\S^2^(FO^2^)+(0.0390P)^2^+0.9346P] WHERE P=(FO^2^+2FC^2^)/3'
_refine_ls_weighting_scheme calc
_refine_ls_wR_factor_gt 0.0711
_refine_ls_wR_factor_ref 0.0755
_reflns_number_gt 5772
_reflns_number_total 6667
_reflns_threshold_expression I>2\s(I)
_cod_data_source_file c7sc05320g2.cif
_cod_data_source_block mo_grumi1_0m-auto
_cod_depositor_comments 'Adding full bibliography for 1548993--1548995.cif.'
_cod_database_code 1548993

loop_
_space_group_symop_id
_space_group_symop_operation_xyz
1 x,y,z
2 -x,-y,-z

loop_
_atom_site_label
_atom_site_type_symbol
_atom_site_fract_x
_atom_site_fract_y
_atom_site_fract_z
_atom_site_U_iso_or_equiv
_atom_site_adp_type
_atom_site_occupancy
_atom_site_site_symmetry_order
_atom_site_calc_flag
_atom_site_refinement_flags_posn
_atom_site_refinement_flags_adp
_atom_site_refinement_flags_occupancy
_atom_site_disorder_assembly
_atom_site_disorder_group
Ni1 Ni 0.23036(2) 0.33215(2) 0.62373(2) 0.01533(7) Uani 1 1 d . . . . .
N1 N 0.30836(15) 0.48029(12) 0.57645(10) 0.0163(3) Uani 1 1 d . . . . .
N2 N 0.32625(15) 0.65572(12) 0.44399(10) 0.0190(3) Uani 1 1 d . . . . .
N3 N 0.40712(19) 0.46765(15) 0.69972(11) 0.0297(4) Uani 1 1 d . . . . .
N4 N 0.29768(17) 0.29150(13) 0.72943(12) 0.0250(4) Uani 1 1 d . . . . .
N5 N 0.14870(16) 0.18934(12) 0.66264(11) 0.0227(4) Uani 1 1 d . . . . .
N6 N 0.04475(19) 0.21753(14) 0.53771(10) 0.0278(4) Uani 1 1 d . . . . .
N7 N 0.16607(15) 0.38383(12) 0.51433(10) 0.0151(3) Uani 1 1 d . . . . .
N8 N 0.17450(16) 0.55070(12) 0.37619(11) 0.0201(3) Uani 1 1 d . . . . .
C1 C 0.28616(18) 0.55067(15) 0.49144(12) 0.0170(4) Uani 1 1 d . . . . .
C2 C 0.39853(18) 0.70439(15) 0.48268(12) 0.0190(4) Uani 1 1 d . . . . .
C3 C 0.4428(2) 0.81938(16) 0.43443(13) 0.0232(4) Uani 1 1 d . . . . .
H3 H 0.4232 0.8622 0.3760 0.028 Uiso 1 1 calc R U . . .
C4 C 0.5145(2) 0.86869(17) 0.47297(13) 0.0285(5) Uani 1 1 d . . . . .
H4 H 0.5446 0.9462 0.4408 0.034 Uiso 1 1 calc R U . . .
C5 C 0.5441(2) 0.80644(19) 0.55915(14) 0.0327(5) Uani 1 1 d . . . . .
H5 H 0.5947 0.8421 0.5843 0.039 Uiso 1 1 calc R U . . .
C6 C 0.5012(2) 0.69484(18) 0.60756(13) 0.0278(5) Uani 1 1 d . . . . .
H6 H 0.5208 0.6536 0.6662 0.033 Uiso 1 1 calc R U . . .
C7 C 0.42742(19) 0.64174(16) 0.56933(12) 0.0205(4) Uani 1 1 d . . . . .
C8 C 0.37871(18) 0.52542(16) 0.61639(12) 0.0190(4) Uani 1 1 d . . . . .
C9 C 0.37053(18) 0.36258(16) 0.74918(12) 0.0181(4) Uani 1 1 d . . . . .
C10 C 0.4289(5) 0.2866(4) 0.8406(4) 0.0154(8) Uani 0.505(2) 1 d D U P A 1
C11 C 0.5623(4) 0.2145(4) 0.8098(3) 0.0211(8) Uani 0.505(2) 1 d D U P A 1
H11A H 0.5392 0.1600 0.7837 0.032 Uiso 0.505(2) 1 calc R U P A 1
H11B H 0.6026 0.1695 0.8627 0.032 Uiso 0.505(2) 1 calc R U P A 1
H11C H 0.6293 0.2686 0.7634 0.032 Uiso 0.505(2) 1 calc R U P A 1
C12 C 0.4649(6) 0.3662(6) 0.8858(4) 0.0204(13) Uani 0.505(2) 1 d D U P A 1
H12A H 0.5449 0.4105 0.8458 0.031 Uiso 0.505(2) 1 calc R U P A 1
H12B H 0.4874 0.3177 0.9446 0.031 Uiso 0.505(2) 1 calc R U P A 1
H12C H 0.3857 0.4215 0.8959 0.031 Uiso 0.505(2) 1 calc R U P A 1
C13 C 0.3085(3) 0.2061(3) 0.8957(2) 0.0140(7) Uani 0.505(2) 1 d D U P A 1
C14 C 0.349(2) 0.0857(12) 0.9603(9) 0.018(2) Uani 0.505(2) 1 d D U P A 1
H14A H 0.4048 0.0379 0.9244 0.027 Uiso 0.505(2) 1 calc R U P A 1
H14B H 0.2646 0.0456 0.9981 0.027 Uiso 0.505(2) 1 calc R U P A 1
H14C H 0.4018 0.0963 1.0000 0.027 Uiso 0.505(2) 1 calc R U P A 1
C15 C 0.1939(4) 0.2679(3) 0.9513(2) 0.0186(8) Uani 0.505(2) 1 d D U P A 1
H15A H 0.2258 0.2722 1.0029 0.028 Uiso 0.505(2) 1 calc R U P A 1
H15B H 0.1109 0.2229 0.9746 0.028 Uiso 0.505(2) 1 calc R U P A 1
H15C H 0.1720 0.3479 0.9119 0.028 Uiso 0.505(2) 1 calc R U P A 1
C16 C 0.1188(4) 0.1061(3) 0.7579(3) 0.0119(7) Uani 0.505(2) 1 d D U P A 1
C17 C 0.1709(3) 0.1112(3) 0.8282(2) 0.0141(7) Uani 0.505(2) 1 d D U P A 1
H17 H 0.1493 0.0512 0.8863 0.017 Uiso 0.505(2) 1 calc R U P A 1
C18 C 0.2524(4) 0.1983(3) 0.8186(3) 0.0127(7) Uani 0.505(2) 1 d D U P A 1
C19 C 0.0253(3) 0.0131(3) 0.7675(2) 0.0136(7) Uani 0.505(2) 1 d D U P A 1
C20 C 0.057(2) -0.1102(11) 0.8314(9) 0.019(2) Uani 0.505(2) 1 d D U P A 1
H20A H 0.0015 -0.1665 0.8263 0.028 Uiso 0.505(2) 1 calc R U P A 1
H20B H 0.0341 -0.1102 0.8947 0.028 Uiso 0.505(2) 1 calc R U P A 1
H20C H 0.1554 -0.1332 0.8144 0.028 Uiso 0.505(2) 1 calc R U P A 1
C21 C -0.1232(4) 0.0559(3) 0.8051(3) 0.0192(8) Uani 0.505(2) 1 d D U P A 1
H21A H -0.1463 0.1338 0.7633 0.029 Uiso 0.505(2) 1 calc R U P A 1
H21B H -0.1294 0.0612 0.8656 0.029 Uiso 0.505(2) 1 calc R U P A 1
H21C H -0.1883 -0.0002 0.8104 0.029 Uiso 0.505(2) 1 calc R U P A 1
C22 C 0.0464(5) 0.0229(4) 0.6664(3) 0.0138(10) Uani 0.505(2) 1 d D U P A 1
C23 C -0.0760(12) -0.0078(14) 0.6409(9) 0.016(2) Uani 0.505(2) 1 d D U P A 1
H23A H -0.1530 0.0513 0.6459 0.024 Uiso 0.505(2) 1 calc R U P A 1
H23B H -0.1049 -0.0859 0.6825 0.024 Uiso 0.505(2) 1 calc R U P A 1
H23C H -0.0489 -0.0085 0.5778 0.024 Uiso 0.505(2) 1 calc R U P A 1
C24 C 0.1762(5) -0.0533(4) 0.6361(3) 0.0169(9) Uani 0.505(2) 1 d D U P A 1
H24A H 0.2017 -0.0285 0.5691 0.025 Uiso 0.505(2) 1 calc R U P A 1
H24B H 0.1554 -0.1367 0.6611 0.025 Uiso 0.505(2) 1 calc R U P A 1
H24C H 0.2533 -0.0427 0.6592 0.025 Uiso 0.505(2) 1 calc R U P A 1
C10A C 0.3831(5) 0.3146(4) 0.8404(4) 0.0154(8) Uani 0.495(2) 1 d D U P A 2
C11A C 0.2491(4) 0.3432(3) 0.9058(2) 0.0187(8) Uani 0.495(2) 1 d D U P A 2
H11D H 0.2331 0.4290 0.8907 0.028 Uiso 0.495(2) 1 calc R U P A 2
H11E H 0.2596 0.3075 0.9693 0.028 Uiso 0.495(2) 1 calc R U P A 2
H11F H 0.1703 0.3111 0.8986 0.028 Uiso 0.495(2) 1 calc R U P A 2
C12A C 0.5049(6) 0.3607(6) 0.8566(4) 0.0197(13) Uani 0.495(2) 1 d D U P A 2
H12D H 0.5878 0.3551 0.8096 0.030 Uiso 0.495(2) 1 calc R U P A 2
H12E H 0.5216 0.3131 0.9173 0.030 Uiso 0.495(2) 1 calc R U P A 2
H12F H 0.4832 0.4433 0.8534 0.030 Uiso 0.495(2) 1 calc R U P A 2
C13A C 0.3968(3) 0.1813(3) 0.8511(2) 0.0118(7) Uani 0.495(2) 1 d D U P A 2
C14A C 0.3424(19) 0.0967(12) 0.9472(9) 0.018(2) Uani 0.495(2) 1 d D U P A 2
H14D H 0.3668 0.0151 0.9482 0.027 Uiso 0.495(2) 1 calc R U P A 2
H14E H 0.2416 0.1093 0.9640 0.027 Uiso 0.495(2) 1 calc R U P A 2
H14F H 0.3840 0.1113 0.9910 0.027 Uiso 0.495(2) 1 calc R U P A 2
C15A C 0.5489(3) 0.1425(4) 0.8166(2) 0.0146(8) Uani 0.495(2) 1 d D U P A 2
H15D H 0.5534 0.0634 0.8124 0.022 Uiso 0.495(2) 1 calc R U P A 2
H15E H 0.6040 0.1409 0.8595 0.022 Uiso 0.495(2) 1 calc R U P A 2
H15F H 0.5859 0.1984 0.7560 0.022 Uiso 0.495(2) 1 calc R U P A 2
C16A C 0.1837(4) 0.0906(3) 0.7212(3) 0.0113(7) Uani 0.495(2) 1 d D U P A 2
C17A C 0.2630(4) 0.0850(3) 0.7820(2) 0.0134(7) Uani 0.495(2) 1 d D U P A 2
H17B H 0.2798 0.0107 0.8261 0.016 Uiso 0.495(2) 1 calc R U P A 2
C18A C 0.3186(4) 0.1830(3) 0.7812(3) 0.0116(7) Uani 0.495(2) 1 d D U P A 2
C19A C 0.1135(4) -0.0128(3) 0.7233(2) 0.0133(8) Uani 0.495(2) 1 d D U P A 2
C20A C 0.069(2) -0.1010(11) 0.8195(8) 0.019(2) Uani 0.495(2) 1 d D U P A 2
H20D H 0.0083 -0.1561 0.8183 0.028 Uiso 0.495(2) 1 calc R U P A 2
H20E H 0.0200 -0.0585 0.8613 0.028 Uiso 0.495(2) 1 calc R U P A 2
H20F H 0.1515 -0.1450 0.8406 0.028 Uiso 0.495(2) 1 calc R U P A 2
C21A C 0.2192(5) -0.0758(4) 0.6637(3) 0.0177(10) Uani 0.495(2) 1 d D U P A 2
H21D H 0.1781 -0.1439 0.6633 0.026 Uiso 0.495(2) 1 calc R U P A 2
H21E H 0.3021 -0.1028 0.6890 0.026 Uiso 0.495(2) 1 calc R U P A 2
H21F H 0.2444 -0.0209 0.6010 0.026 Uiso 0.495(2) 1 calc R U P A 2
C22A C -0.0047(5) 0.0533(4) 0.6744(3) 0.0145(10) Uani 0.495(2) 1 d D U P A 2
C23A C -0.0563(13) -0.0078(15) 0.6219(9) 0.016(2) Uani 0.495(2) 1 d D U P A 2
H23D H -0.1316 0.0417 0.5951 0.024 Uiso 0.495(2) 1 calc R U P A 2
H23E H -0.0904 -0.0842 0.6637 0.024 Uiso 0.495(2) 1 calc R U P A 2
H23F H 0.0197 -0.0201 0.5729 0.024 Uiso 0.495(2) 1 calc R U P A 2
C24A C -0.1298(4) 0.0904(3) 0.7410(3) 0.0198(8) Uani 0.495(2) 1 d D U P A 2
H24D H -0.1919 0.1477 0.7059 0.030 Uiso 0.495(2) 1 calc R U P A 2
H24E H -0.0968 0.1263 0.7773 0.030 Uiso 0.495(2) 1 calc R U P A 2
H24F H -0.1798 0.0207 0.7821 0.030 Uiso 0.495(2) 1 calc R U P A 2
C25 C 0.07269(18) 0.15816(15) 0.61616(12) 0.0175(4) Uani 1 1 d . . . . .
C26 C 0.08877(18) 0.32655(15) 0.48769(12) 0.0164(4) Uani 1 1 d . . . . .
C27 C 0.04942(18) 0.38153(14) 0.40183(12) 0.0157(3) Uani 1 1 d . . . . .
C28 C -0.03289(19) 0.32630(15) 0.37050(12) 0.0187(4) Uani 1 1 d . . . . .
H28 H -0.0670 0.2513 0.4077 0.022 Uiso 1 1 calc R U . . .
C29 C -0.06295(19) 0.38211(15) 0.28592(12) 0.0200(4) Uani 1 1 d . . . . .
H29 H -0.1171 0.3451 0.2641 0.024 Uiso 1 1 calc R U . . .
C30 C -0.0142(2) 0.49362(16) 0.23140(14) 0.0243(4) Uani 1 1 d . . . . .
H30 H -0.0346 0.5307 0.1725 0.029 Uiso 1 1 calc R U . . .
C31 C 0.0622(2) 0.54979(16) 0.26163(14) 0.0246(4) Uani 1 1 d . . . . .
H31 H 0.0922 0.6263 0.2248 0.030 Uiso 1 1 calc R U . . .
C32 C 0.09603(18) 0.49391(15) 0.34726(13) 0.0187(4) Uani 1 1 d . . . . .
C33 C 0.20387(18) 0.49459(14) 0.45529(12) 0.0176(4) Uani 1 1 d . . . . .
S1 S 0.4628(4) 0.1864(4) 0.1880(2) 0.0194(5) Uani 0.558(11) 1 d D U P B 5
O1 O 0.4896(11) 0.1614(9) 0.1039(5) 0.0230(14) Uani 0.558(11) 1 d D U P B 5
O2 O 0.5734(7) 0.2435(5) 0.1968(5) 0.0265(11) Uani 0.558(11) 1 d D U P B 5
O3 O 0.3993(6) 0.0983(5) 0.2710(3) 0.0311(11) Uani 0.558(11) 1 d D U P B 5
C34 C 0.3293(6) 0.3059(7) 0.1717(5) 0.0221(13) Uani 0.558(11) 1 d D U P B 5
F1 F 0.3720(6) 0.3969(5) 0.0970(4) 0.0374(10) Uani 0.558(11) 1 d D U P B 5
F2 F 0.2921(4) 0.3457(5) 0.2423(4) 0.0410(11) Uani 0.558(11) 1 d D U P B 5
F3 F 0.2159(8) 0.2721(6) 0.1607(6) 0.0357(13) Uani 0.558(11) 1 d D U P B 5
S1A S 0.4841(5) 0.1556(4) 0.2003(3) 0.0220(6) Uani 0.442(11) 1 d D U P B 6
O1A O 0.5145(16) 0.1413(13) 0.1124(8) 0.034(3) Uani 0.442(11) 1 d D U P B 6
O2A O 0.5899(9) 0.2059(8) 0.2171(7) 0.0337(17) Uani 0.442(11) 1 d D U P B 6
O3A O 0.4254(9) 0.0567(6) 0.2735(5) 0.0514(19) Uani 0.442(11) 1 d D U P B 6
C34A C 0.3464(8) 0.2678(7) 0.1938(5) 0.0212(16) Uani 0.442(11) 1 d D U P B 6
F1A F 0.3828(9) 0.3702(6) 0.1284(6) 0.0489(16) Uani 0.442(11) 1 d D U P B 6
F2A F 0.2993(6) 0.2907(8) 0.2726(4) 0.0447(14) Uani 0.442(11) 1 d D U P B 6
F3A F 0.2341(10) 0.2382(8) 0.1766(8) 0.0385(18) Uani 0.442(11) 1 d D U P B 6
Cl1 Cl 0.1836(3) 0.7701(2) 0.0358(2) 0.0239(6) Uani 0.558(11) 1 d D U P B 3
Cl2 Cl 0.1348(4) 0.5846(4) -0.0279(3) 0.0299(6) Uani 0.558(11) 1 d D U P B 3
C35 C 0.2546(6) 0.6435(6) 0.0057(4) 0.0258(12) Uani 0.558(11) 1 d D U P B 3
H35A H 0.3369 0.6647 -0.0453 0.031 Uiso 0.558(11) 1 calc R U P B 3
H35B H 0.2850 0.5826 0.0587 0.031 Uiso 0.558(11) 1 calc R U P B 3
Cl1A Cl 0.1341(8) 0.7907(3) 0.0584(3) 0.0370(10) Uani 0.442(11) 1 d D U P B 4
Cl2A Cl 0.1096(5) 0.6093(4) -0.0164(3) 0.0257(6) Uani 0.442(11) 1 d D U P B 4
C35A C 0.2246(8) 0.6873(7) 0.0056(6) 0.0305(18) Uani 0.442(11) 1 d D U P B 4
H35C H 0.2871 0.7292 -0.0528 0.037 Uiso 0.442(11) 1 calc R U P B 4
H35D H 0.2821 0.6306 0.0460 0.037 Uiso 0.442(11) 1 calc R U P B 4

loop_
_atom_site_aniso_label
_atom_site_aniso_U_11
_atom_site_aniso_U_22
_atom_site_aniso_U_33
_atom_site_aniso_U_23
_atom_site_aniso_U_13
_atom_site_aniso_U_12
Ni1 0.01318(12) 0.01136(11) 0.02533(13) -0.00659(9) -0.01035(9) -0.00050(8)
N1 0.0135(7) 0.0175(7) 0.0199(8) -0.0098(6) -0.0011(6) -0.0028(6)
N2 0.0163(8) 0.0176(7) 0.0252(8) -0.0102(6) -0.0029(6) -0.0025(6)
N3 0.0454(11) 0.0347(9) 0.0147(8) -0.0100(7) -0.0003(7) -0.0269(8)
N4 0.0256(9) 0.0116(7) 0.0440(10) -0.0038(7) -0.0264(8) -0.0008(6)
N5 0.0247(9) 0.0129(7) 0.0367(9) -0.0034(7) -0.0254(7) 0.0004(6)
N6 0.0463(11) 0.0306(9) 0.0106(7) -0.0036(7) -0.0045(7) -0.0260(8)
N7 0.0134(7) 0.0142(7) 0.0195(7) -0.0086(6) -0.0018(6) -0.0015(6)
N8 0.0191(8) 0.0141(7) 0.0277(8) -0.0045(6) -0.0097(7) -0.0005(6)
C1 0.0126(8) 0.0161(8) 0.0232(9) -0.0091(7) -0.0021(7) -0.0006(7)
C2 0.0163(9) 0.0203(9) 0.0214(9) -0.0129(7) 0.0053(7) -0.0061(7)
C3 0.0236(10) 0.0232(9) 0.0218(9) -0.0113(8) 0.0066(8) -0.0090(8)
C4 0.0358(12) 0.0264(10) 0.0243(10) -0.0137(8) 0.0093(9) -0.0198(9)
C5 0.0415(13) 0.0375(11) 0.0256(10) -0.0180(9) 0.0050(9) -0.0252(10)
C6 0.0369(12) 0.0316(10) 0.0194(9) -0.0137(8) 0.0030(8) -0.0192(9)
C7 0.0205(9) 0.0227(9) 0.0206(9) -0.0137(8) 0.0046(7) -0.0082(7)
C8 0.0185(9) 0.0230(9) 0.0183(9) -0.0128(7) 0.0035(7) -0.0080(7)
C9 0.0162(9) 0.0240(9) 0.0194(9) -0.0152(7) 0.0007(7) -0.0055(7)
C10 0.018(2) 0.017(2) 0.0134(9) -0.0023(14) -0.0109(18) -0.0002(15)
C11 0.0166(19) 0.027(2) 0.0213(19) -0.0072(17) -0.0104(15) 0.0041(16)
C12 0.023(3) 0.024(2) 0.020(3) -0.008(2) -0.011(2) -0.005(2)
C13 0.0151(18) 0.0170(16) 0.0127(16) -0.0044(13) -0.0086(14) -0.0015(13)
C14 0.026(4) 0.013(3) 0.016(4) 0.001(2) -0.014(3) 0.000(2)
C15 0.0176(18) 0.0248(19) 0.0148(17) -0.0079(15) -0.0059(14) 0.0019(15)
C16 0.0114(18) 0.0125(16) 0.0110(17) -0.0014(13) -0.0035(15) -0.0034(14)
C17 0.0175(18) 0.0163(16) 0.0080(15) -0.0015(12) -0.0052(14) -0.0027(13)
C18 0.0127(18) 0.0144(16) 0.0115(17) -0.0028(14) -0.0069(15) 0.0011(14)
C19 0.0139(17) 0.0159(16) 0.0105(16) -0.0013(13) -0.0040(13) -0.0051(13)
C20 0.019(4) 0.014(3) 0.017(4) 0.008(2) -0.007(3) -0.007(3)
C21 0.0166(18) 0.0248(18) 0.017(2) -0.0076(16) -0.0023(15) -0.0040(14)
C22 0.016(3) 0.013(2) 0.0124(19) 0.0003(15) -0.0058(19) -0.0071(18)
C23 0.020(3) 0.021(3) 0.008(4) -0.001(3) -0.005(3) -0.009(2)
C24 0.020(2) 0.017(2) 0.017(2) -0.0079(18) -0.0020(17) -0.0073(17)
C10A 0.018(2) 0.017(2) 0.0134(9) -0.0023(14) -0.0109(18) -0.0002(15)
C11A 0.0240(19) 0.0221(19) 0.0120(17) -0.0076(15) -0.0088(15) 0.0056(16)
C12A 0.028(3) 0.016(2) 0.021(4) -0.006(2) -0.016(2) -0.001(2)
C13A 0.0119(17) 0.0137(15) 0.0131(16) -0.0049(13) -0.0078(14) -0.0009(12)
C14A 0.021(4) 0.022(4) 0.016(4) -0.007(2) -0.009(3) -0.003(3)
C15A 0.0115(17) 0.0169(19) 0.0197(19) -0.0088(15) -0.0088(14) 0.0023(14)
C16A 0.0091(18) 0.0161(17) 0.0084(17) -0.0040(14) -0.0005(15) -0.0024(14)
C17A 0.0145(18) 0.0129(15) 0.0133(16) -0.0015(13) -0.0077(14) -0.0014(13)
C18A 0.0067(17) 0.0174(17) 0.0104(17) -0.0056(14) -0.0009(15) 0.0011(14)
C19A 0.0174(19) 0.0130(15) 0.0101(16) -0.0001(13) -0.0066(15) -0.0056(13)
C20A 0.026(5) 0.019(4) 0.014(3) -0.002(2) -0.007(3) -0.014(3)
C21A 0.019(2) 0.019(2) 0.023(3) -0.011(2) -0.0101(18) -0.0032(17)
C22A 0.013(3) 0.017(2) 0.013(2) -0.0028(17) -0.0060(19) -0.0014(18)
C23A 0.019(4) 0.017(3) 0.010(5) 0.001(3) -0.004(3) -0.010(3)
C24A 0.0136(18) 0.0233(19) 0.022(2) -0.0091(16) -0.0006(15) -0.0026(14)
C25 0.0184(9) 0.0232(9) 0.0141(8) -0.0100(7) 0.0008(7) -0.0091(7)
C26 0.0166(9) 0.0192(8) 0.0160(8) -0.0107(7) 0.0008(7) -0.0041(7)
C27 0.0156(9) 0.0166(8) 0.0164(8) -0.0089(7) -0.0023(7) 0.0006(7)
C28 0.0201(9) 0.0187(8) 0.0188(9) -0.0090(7) -0.0021(7) -0.0034(7)
C29 0.0198(9) 0.0207(9) 0.0231(9) -0.0107(7) -0.0085(8) 0.0026(7)
C30 0.0222(10) 0.0231(9) 0.0274(10) -0.0046(8) -0.0145(8) 0.0051(8)
C31 0.0235(10) 0.0152(8) 0.0317(11) 0.0014(8) -0.0142(8) 0.0001(7)
C32 0.0143(9) 0.0161(8) 0.0269(10) -0.0081(7) -0.0069(7) 0.0024(7)
C33 0.0132(9) 0.0144(8) 0.0260(10) -0.0086(7) -0.0048(7) 0.0014(7)
S1 0.0195(10) 0.0230(13) 0.0162(9) -0.0062(9) -0.0035(6) -0.0045(8)
O1 0.032(3) 0.022(3) 0.0183(19) -0.0123(18) -0.0073(19) 0.005(3)
O2 0.019(2) 0.036(3) 0.026(3) -0.010(2) -0.0068(15) -0.0025(19)
O3 0.039(2) 0.025(2) 0.0247(18) -0.0041(19) -0.0034(15) -0.006(2)
C34 0.015(2) 0.027(3) 0.031(3) -0.018(3) -0.009(2) 0.005(2)
F1 0.0371(18) 0.026(2) 0.047(3) -0.0064(19) -0.0153(19) 0.0010(16)
F2 0.0307(16) 0.059(3) 0.051(2) -0.044(2) -0.0126(16) 0.0136(18)
F3 0.021(2) 0.051(3) 0.044(3) -0.022(3) -0.0126(16) -0.004(2)
S1A 0.0239(12) 0.0237(15) 0.0187(11) -0.0063(11) -0.0103(8) 0.0061(10)
O1A 0.043(5) 0.031(5) 0.035(3) -0.020(3) -0.018(2) 0.017(3)
O2A 0.019(2) 0.058(5) 0.033(4) -0.024(4) -0.013(2) 0.005(3)
O3A 0.060(4) 0.020(3) 0.048(3) 0.014(3) -0.007(2) 0.002(3)
C34A 0.022(3) 0.018(3) 0.025(3) -0.003(2) -0.012(2) -0.001(2)
F1A 0.052(3) 0.019(3) 0.062(4) 0.004(3) -0.018(3) 0.000(2)
F2A 0.0329(19) 0.075(4) 0.041(3) -0.041(3) -0.0173(19) 0.023(3)
F3A 0.023(3) 0.061(5) 0.037(3) -0.015(3) -0.0159(19) -0.008(3)
Cl1 0.0286(9) 0.0217(7) 0.0215(9) -0.0019(6) -0.0114(7) -0.0052(6)
Cl2 0.0290(12) 0.0305(13) 0.0351(10) -0.0133(8) -0.0082(8) -0.0084(9)
C35 0.021(2) 0.026(3) 0.033(2) -0.011(2) -0.0054(19) -0.007(2)
Cl1A 0.072(3) 0.0243(9) 0.0184(10) -0.0019(7) -0.0177(13) -0.0139(12)
Cl2A 0.0311(13) 0.0193(13) 0.0256(11) -0.0071(8) -0.0041(9) -0.0032(9)
C35A 0.031(4) 0.020(4) 0.041(3) -0.004(3) -0.018(3) 0.000(3)

loop_
_atom_type_symbol
_atom_type_description
_atom_type_scat_dispersion_real
_atom_type_scat_dispersion_imag
_atom_type_scat_source
C C 0.0033 0.0016 ' International Tables Vol C Tables 4.2.6.8 and 6.1.1.4'
H H 0.0000 0.0000 ' International Tables Vol C Tables 4.2.6.8 and 6.1.1.4'
Cl Cl 0.1484 0.1585 ' International Tables Vol C Tables 4.2.6.8 and 6.1.1.4'
F F 0.0171 0.0103 ' International Tables Vol C Tables 4.2.6.8 and 6.1.1.4'
N N 0.0061 0.0033 ' International Tables Vol C Tables 4.2.6.8 and 6.1.1.4'
Ni Ni 0.3393 1.1124 ' International Tables Vol C Tables 4.2.6.8 and 6.1.1.4'
O O 0.0106 0.0060 ' International Tables Vol C Tables 4.2.6.8 and 6.1.1.4'
S S 0.1246 0.1234 ' International Tables Vol C Tables 4.2.6.8 and 6.1.1.4'

loop_
_geom_angle_atom_site_label_1
_geom_angle_atom_site_label_2
_geom_angle_atom_site_label_3
_geom_angle
N5 Ni1 N4 92.70(7)
N5 Ni1 N7 91.17(6)
N4 Ni1 N7 176.09(6)
N5 Ni1 N1 175.85(6)
N4 Ni1 N1 91.45(6)
N7 Ni1 N1 84.68(6)
C8 N1 C1 117.05(15)
C8 N1 Ni1 127.97(13)
C1 N1 Ni1 114.96(11)
C1 N2 C2 116.56(16)
C9 N3 C8 123.43(16)
C18A N4 C9 108.3(2)
C9 N4 C18 104.09(18)
C18A N4 Ni1 123.62(18)
C9 N4 Ni1 125.33(13)
C18 N4 Ni1 128.27(15)
C16A N5 C25 104.86(19)
C25 N5 C16 106.48(17)
C16A N5 Ni1 126.81(18)
C25 N5 Ni1 125.51(12)
C16 N5 Ni1 125.79(16)
C25 N6 C26 122.97(15)
C26 N7 C33 117.03(15)
C26 N7 Ni1 128.09(12)
C33 N7 Ni1 114.88(11)
C33 N8 C32 116.40(15)
N2 C1 N1 127.91(16)
N2 C1 C33 119.42(16)
N1 C1 C33 112.66(14)
N2 C2 C7 121.02(16)
N2 C2 C3 118.84(17)
C7 C2 C3 120.14(17)
C4 C3 C2 119.09(19)
C4 C3 H3 120.5
C2 C3 H3 120.5
C3 C4 C5 121.01(17)
C3 C4 H4 119.5
C5 C4 H4 119.5
C6 C5 C4 120.87(18)
C6 C5 H5 119.6
C4 C5 H5 119.6
C5 C6 C7 119.31(19)
C5 C6 H6 120.3
C7 C6 H6 120.3
C2 C7 C6 119.58(16)
C2 C7 C8 118.13(16)
C6 C7 C8 122.28(17)
N1 C8 N3 123.83(16)
N1 C8 C7 119.33(17)
N3 C8 C7 116.85(16)
N3 C9 N4 127.96(17)
N3 C9 C10A 120.7(3)
N4 C9 C10A 110.6(3)
N3 C9 C10 122.1(2)
N4 C9 C10 109.3(2)
C12 C10 C13 116.8(5)
C12 C10 C11 108.9(4)
C13 C10 C11 111.4(4)
C12 C10 C9 111.9(4)
C13 C10 C9 100.2(3)
C11 C10 C9 106.9(4)
C10 C11 H11A 109.5
C10 C11 H11B 109.5
H11A C11 H11B 109.5
C10 C11 H11C 109.5
H11A C11 H11C 109.5
H11B C11 H11C 109.5
C10 C12 H12A 109.5
C10 C12 H12B 109.5
H12A C12 H12B 109.5
C10 C12 H12C 109.5
H12A C12 H12C 109.5
H12B C12 H12C 109.5
C18 C13 C14 113.3(7)
C18 C13 C15 107.4(3)
C14 C13 C15 108.4(8)
C18 C13 C10 100.8(3)
C14 C13 C10 115.5(7)
C15 C13 C10 111.1(3)
C13 C14 H14A 109.5
C13 C14 H14B 109.5
H14A C14 H14B 109.5
C13 C14 H14C 109.5
H14A C14 H14C 109.5
H14B C14 H14C 109.5
C13 C15 H15A 109.5
C13 C15 H15B 109.5
H15A C15 H15B 109.5
C13 C15 H15C 109.5
H15A C15 H15C 109.5
H15B C15 H15C 109.5
C17 C16 N5 124.7(3)
C17 C16 C19 124.5(3)
N5 C16 C19 110.8(2)
C18 C17 C16 123.5(3)
C18 C17 H17 118.3
C16 C17 H17 118.3
C17 C18 N4 122.0(3)
C17 C18 C13 124.1(3)
N4 C18 C13 113.9(2)
C16 C19 C20 115.1(7)
C16 C19 C22 100.5(3)
C20 C19 C22 114.6(7)
C16 C19 C21 106.3(3)
C20 C19 C21 108.6(8)
C22 C19 C21 111.2(3)
C19 C20 H20A 109.5
C19 C20 H20B 109.5
H20A C20 H20B 109.5
C19 C20 H20C 109.5
H20A C20 H20C 109.5
H20B C20 H20C 109.5
C19 C21 H21A 109.5
C19 C21 H21B 109.5
H21A C21 H21B 109.5
C19 C21 H21C 109.5
H21A C21 H21C 109.5
H21B C21 H21C 109.5
C23 C22 C19 115.6(6)
C23 C22 C24 108.2(6)
C19 C22 C24 111.7(4)
C23 C22 C25 110.2(7)
C19 C22 C25 101.2(3)
C24 C22 C25 109.7(3)
C22 C23 H23A 109.5
C22 C23 H23B 109.5
H23A C23 H23B 109.5
C22 C23 H23C 109.5
H23A C23 H23C 109.5
H23B C23 H23C 109.5
C22 C24 H24A 109.5
C22 C24 H24B 109.5
H24A C24 H24B 109.5
C22 C24 H24C 109.5
H24A C24 H24C 109.5
H24B C24 H24C 109.5
C9 C10A C12A 112.5(5)
C9 C10A C11A 110.9(3)
C12A C10A C11A 108.1(4)
C9 C10A C13A 99.1(4)
C12A C10A C13A 115.7(4)
C11A C10A C13A 110.4(4)
C10A C11A H11D 109.5
C10A C11A H11E 109.5
H11D C11A H11E 109.5
C10A C11A H11F 109.5
H11D C11A H11F 109.5
H11E C11A H11F 109.5
C10A C12A H12D 109.5
C10A C12A H12E 109.5
H12D C12A H12E 109.5
C10A C12A H12F 109.5
H12D C12A H12F 109.5
H12E C12A H12F 109.5
C18A C13A C14A 113.7(7)
C18A C13A C15A 106.5(3)
C14A C13A C15A 109.0(7)
C18A C13A C10A 100.6(3)
C14A C13A C10A 116.1(8)
C15A C13A C10A 110.4(3)
C13A C14A H14D 109.5
C13A C14A H14E 109.5
H14D C14A H14E 109.5
C13A C14A H14F 109.5
H14D C14A H14F 109.5
H14E C14A H14F 109.5
C13A C15A H15D 109.5
C13A C15A H15E 109.5
H15D C15A H15E 109.5
C13A C15A H15F 109.5
H15D C15A H15F 109.5
H15E C15A H15F 109.5
N5 C16A C17A 122.5(3)
N5 C16A C19A 112.4(3)
C17A C16A C19A 124.6(3)
C18A C17A C16A 122.8(3)
C18A C17A H17B 118.6
C16A C17A H17B 118.6
N4 C18A C17A 126.0(3)
N4 C18A C13A 109.5(3)
C17A C18A C13A 123.9(3)
C16A C19A C20A 113.3(6)
C16A C19A C21A 106.6(3)
C20A C19A C21A 109.0(8)
C16A C19A C22A 100.5(3)
C20A C19A C22A 116.2(8)
C21A C19A C22A 110.6(3)
C19A C20A H20D 109.5
C19A C20A H20E 109.5
H20D C20A H20E 109.5
C19A C20A H20F 109.5
H20D C20A H20F 109.5
H20E C20A H20F 109.5
C19A C21A H21D 109.5
C19A C21A H21E 109.5
H21D C21A H21E 109.5
C19A C21A H21F 109.5
H21D C21A H21F 109.5
H21E C21A H21F 109.5
C25 C22A C23A 114.4(7)
C25 C22A C24A 108.7(3)
C23A C22A C24A 109.0(6)
C25 C22A C19A 95.2(3)
C23A C22A C19A 117.1(7)
C24A C22A C19A 111.7(4)
C22A C23A H23D 109.5
C22A C23A H23E 109.5
H23D C23A H23E 109.5
C22A C23A H23F 109.5
H23D C23A H23F 109.5
H23E C23A H23F 109.5
C22A C24A H24D 109.5
C22A C24A H24E 109.5
H24D C24A H24E 109.5
C22A C24A H24F 109.5
H24D C24A H24F 109.5
H24E C24A H24F 109.5
N6 C25 N5 128.40(16)
N6 C25 C22A 118.7(2)
N5 C25 C22A 111.8(2)
N6 C25 C22 123.2(2)
N5 C25 C22 107.5(2)
N7 C26 N6 123.83(16)
N7 C26 C27 119.62(15)
N6 C26 C27 116.54(15)
C32 C27 C28 119.80(16)
C32 C27 C26 117.95(15)
C28 C27 C26 122.25(16)
C29 C28 C27 119.34(16)
C29 C28 H28 120.3
C27 C28 H28 120.3
C28 C29 C30 120.38(17)
C28 C29 H29 119.8
C30 C29 H29 119.8
C31 C30 C29 121.08(18)
C31 C30 H30 119.5
C29 C30 H30 119.5
C30 C31 C32 119.64(17)
C30 C31 H31 120.2
C32 C31 H31 120.2
N8 C32 C31 119.00(16)
N8 C32 C27 121.28(16)
C31 C32 C27 119.73(16)
N8 C33 N7 127.71(16)
N8 C33 C1 119.48(15)
N7 C33 C1 112.81(15)
O1 S1 O3 117.9(5)
O1 S1 O2 114.0(6)
O3 S1 O2 114.7(4)
O1 S1 C34 102.3(4)
O3 S1 C34 103.3(3)
O2 S1 C34 101.5(3)
F2 C34 F1 107.4(5)
F2 C34 F3 107.8(6)
F1 C34 F3 106.5(5)
F2 C34 S1 112.0(4)
F1 C34 S1 111.3(4)
F3 C34 S1 111.5(5)
O3A S1A O2A 115.4(5)
O3A S1A O1A 114.0(8)
O2A S1A O1A 114.7(8)
O3A S1A C34A 103.8(4)
O2A S1A C34A 103.2(4)
O1A S1A C34A 103.6(5)
F1A C34A F2A 106.9(6)
F1A C34A F3A 106.3(7)
F2A C34A F3A 104.8(8)
F1A C34A S1A 112.8(6)
F2A C34A S1A 112.5(5)
F3A C34A S1A 113.0(6)
Cl2 C35 Cl1 112.2(3)
Cl2 C35 H35A 109.2
Cl1 C35 H35A 109.2
Cl2 C35 H35B 109.2
Cl1 C35 H35B 109.2
H35A C35 H35B 107.9
Cl2A C35A Cl1A 111.4(4)
Cl2A C35A H35C 109.3
Cl1A C35A H35C 109.3
Cl2A C35A H35D 109.3
Cl1A C35A H35D 109.3
H35C C35A H35D 108.0

loop_
_geom_bond_atom_site_label_1
_geom_bond_atom_site_label_2
_geom_bond_distance
Ni1 N5 1.8599(15)
Ni1 N4 1.8599(16)
Ni1 N7 1.8861(15)
Ni1 N1 1.8885(14)
N1 C8 1.344(2)
N1 C1 1.380(2)
N2 C1 1.293(2)
N2 C2 1.371(2)
N3 C9 1.288(2)
N3 C8 1.350(2)
N4 C18A 1.302(4)
N4 C9 1.372(2)
N4 C18 1.481(4)
N5 C16A 1.297(4)
N5 C25 1.363(2)
N5 C16 1.482(4)
N6 C25 1.285(2)
N6 C26 1.351(2)
N7 C26 1.346(2)
N7 C33 1.381(2)
N8 C33 1.293(2)
N8 C32 1.374(2)
C1 C33 1.475(2)
C2 C7 1.406(3)
C2 C3 1.408(2)
C3 C4 1.371(3)
C3 H3 0.9500
C4 C5 1.402(3)
C4 H4 0.9500
C5 C6 1.370(3)
C5 H5 0.9500
C6 C7 1.413(3)
C6 H6 0.9500
C7 C8 1.435(2)
C9 C10A 1.399(6)
C9 C10 1.629(6)
C10 C12 1.526(7)
C10 C13 1.543(6)
C10 C11 1.556(6)
C11 H11A 0.9800
C11 H11B 0.9800
C11 H11C 0.9800
C12 H12A 0.9800
C12 H12B 0.9800
C12 H12C 0.9800
C13 C18 1.519(4)
C13 C14 1.526(10)
C13 C15 1.540(5)
C14 H14A 0.9800
C14 H14B 0.9800
C14 H14C 0.9800
C15 H15A 0.9800
C15 H15B 0.9800
C15 H15C 0.9800
C16 C17 1.381(4)
C16 C19 1.516(4)
C17 C18 1.375(5)
C17 H17 0.9500
C19 C20 1.524(10)
C19 C22 1.542(5)
C19 C21 1.543(5)
C20 H20A 0.9800
C20 H20B 0.9800
C20 H20C 0.9800
C21 H21A 0.9800
C21 H21B 0.9800
C21 H21C 0.9800
C22 C23 1.522(9)
C22 C24 1.556(6)
C22 C25 1.579(5)
C23 H23A 0.9800
C23 H23B 0.9800
C23 H23C 0.9800
C24 H24A 0.9800
C24 H24B 0.9800
C24 H24C 0.9800
C10A C12A 1.531(7)
C10A C11A 1.555(6)
C10A C13A 1.555(5)
C11A H11D 0.9800
C11A H11E 0.9800
C11A H11F 0.9800
C12A H12D 0.9800
C12A H12E 0.9800
C12A H12F 0.9800
C13A C18A 1.517(4)
C13A C14A 1.526(11)
C13A C15A 1.546(5)
C14A H14D 0.9800
C14A H14E 0.9800
C14A H14F 0.9800
C15A H15D 0.9800
C15A H15E 0.9800
C15A H15F 0.9800
C16A C17A 1.386(4)
C16A C19A 1.515(4)
C17A C18A 1.383(5)
C17A H17B 0.9500
C19A C20A 1.527(10)
C19A C21A 1.542(6)
C19A C22A 1.550(5)
C20A H20D 0.9800
C20A H20E 0.9800
C20A H20F 0.9800
C21A H21D 0.9800
C21A H21E 0.9800
C21A H21F 0.9800
C22A C25 1.473(6)
C22A C23A 1.521(9)
C22A C24A 1.549(6)
C23A H23D 0.9800
C23A H23E 0.9800
C23A H23F 0.9800
C24A H24D 0.9800
C24A H24E 0.9800
C24A H24F 0.9800
C26 C27 1.428(2)
C27 C32 1.405(2)
C27 C28 1.415(2)
C28 C29 1.371(3)
C28 H28 0.9500
C29 C30 1.404(3)
C29 H29 0.9500
C30 C31 1.368(3)
C30 H30 0.9500
C31 C32 1.401(3)
C31 H31 0.9500
S1 O1 1.437(6)
S1 O3 1.439(5)
S1 O2 1.453(6)
S1 C34 1.814(6)
C34 F2 1.330(6)
C34 F1 1.331(7)
C34 F3 1.337(7)
S1A O3A 1.420(7)
S1A O2A 1.425(8)
S1A O1A 1.430(9)
S1A C34A 1.785(7)
C34A F1A 1.336(7)
C34A F2A 1.341(8)
C34A F3A 1.352(9)
Cl1 C35 1.770(5)
Cl2 C35 1.763(6)
C35 H35A 0.9900
C35 H35B 0.9900
Cl1A C35A 1.772(7)
Cl2A C35A 1.768(7)
C35A H35C 0.9900
C35A H35D 0.9900

loop_
_geom_torsion_atom_site_label_1
_geom_torsion_atom_site_label_2
_geom_torsion_atom_site_label_3
_geom_torsion_atom_site_label_4
_geom_torsion
N4 Ni1 N1 C8 -2.02(16)
N7 Ni1 N1 C8 177.44(15)
N4 Ni1 N1 C1 179.82(13)
N7 Ni1 N1 C1 -0.73(12)
N5 Ni1 N4 C18A 23.0(3)
N1 Ni1 N4 C18A -157.0(3)
N5 Ni1 N4 C9 -178.16(16)
N1 Ni1 N4 C9 1.83(16)
N5 Ni1 N4 C18 -18.3(2)
N1 Ni1 N4 C18 161.7(2)
N4 Ni1 N5 C16A -23.9(3)
N7 Ni1 N5 C16A 156.6(3)
N4 Ni1 N5 C25 178.03(16)
N7 Ni1 N5 C25 -1.43(16)
N4 Ni1 N5 C16 17.3(2)
N7 Ni1 N5 C16 -162.2(2)
N5 Ni1 N7 C26 1.10(15)
N1 Ni1 N7 C26 -178.93(15)
N5 Ni1 N7 C33 -179.10(12)
N1 Ni1 N7 C33 0.87(12)
C2 N2 C1 N1 -0.7(3)
C2 N2 C1 C33 177.96(15)
C8 N1 C1 N2 0.8(3)
Ni1 N1 C1 N2 179.21(14)
C8 N1 C1 C33 -177.93(14)
Ni1 N1 C1 C33 0.44(18)
C1 N2 C2 C7 0.4(2)
C1 N2 C2 C3 -179.05(16)
N2 C2 C3 C4 179.69(17)
C7 C2 C3 C4 0.2(3)
C2 C3 C4 C5 0.0(3)
C3 C4 C5 C6 -0.5(3)
C4 C5 C6 C7 0.7(3)
N2 C2 C7 C6 -179.50(17)
C3 C2 C7 C6 -0.1(3)
N2 C2 C7 C8 -0.2(3)
C3 C2 C7 C8 179.23(16)
C5 C6 C7 C2 -0.4(3)
C5 C6 C7 C8 -179.67(19)
C1 N1 C8 N3 179.29(17)
Ni1 N1 C8 N3 1.2(3)
C1 N1 C8 C7 -0.6(2)
Ni1 N1 C8 C7 -178.70(12)
C9 N3 C8 N1 0.6(3)
C9 N3 C8 C7 -179.51(18)
C2 C7 C8 N1 0.3(3)
C6 C7 C8 N1 179.58(17)
C2 C7 C8 N3 -179.56(17)
C6 C7 C8 N3 -0.3(3)
C8 N3 C9 N4 -0.8(3)
C8 N3 C9 C10A -169.7(3)
C8 N3 C9 C10 169.1(3)
C18A N4 C9 N3 160.6(3)
C18 N4 C9 N3 -164.7(2)
Ni1 N4 C9 N3 -0.9(3)
C18A N4 C9 C10A -29.5(4)
Ni1 N4 C9 C10A 169.0(2)
C18 N4 C9 C10 24.4(3)
Ni1 N4 C9 C10 -171.8(2)
N3 C9 C10 C12 28.6(5)
N4 C9 C10 C12 -159.8(4)
N3 C9 C10 C13 153.2(2)
N4 C9 C10 C13 -35.2(3)
N3 C9 C10 C11 -90.6(4)
N4 C9 C10 C11 81.0(3)
C12 C10 C13 C18 149.5(4)
C11 C10 C13 C18 -84.5(4)
C9 C10 C13 C18 28.4(3)
C12 C10 C13 C14 -88.1(9)
C11 C10 C13 C14 38.0(9)
C9 C10 C13 C14 150.8(8)
C12 C10 C13 C15 35.9(5)
C11 C10 C13 C15 162.0(3)
C9 C10 C13 C15 -85.2(3)
C25 N5 C16 C17 -177.0(3)
Ni1 N5 C16 C17 -13.2(5)
C25 N5 C16 C19 4.1(3)
Ni1 N5 C16 C19 167.9(2)
N5 C16 C17 C18 3.1(6)
C19 C16 C17 C18 -178.2(4)
C16 C17 C18 N4 -3.4(6)
C16 C17 C18 C13 178.9(4)
C9 N4 C18 C17 177.5(3)
Ni1 N4 C18 C17 14.3(5)
C9 N4 C18 C13 -4.6(3)
Ni1 N4 C18 C13 -167.8(2)
C14 C13 C18 C17 36.4(9)
C15 C13 C18 C17 -83.3(4)
C10 C13 C18 C17 160.4(4)
C14 C13 C18 N4 -141.5(8)
C15 C13 C18 N4 98.9(3)
C10 C13 C18 N4 -17.5(4)
C17 C16 C19 C20 -36.1(9)
N5 C16 C19 C20 142.7(8)
C17 C16 C19 C22 -159.9(4)
N5 C16 C19 C22 19.0(4)
C17 C16 C19 C21 84.2(4)
N5 C16 C19 C21 -97.0(3)
C16 C19 C22 C23 -150.5(8)
C20 C19 C22 C23 85.4(11)
C21 C19 C22 C23 -38.3(8)
C16 C19 C22 C24 85.2(4)
C20 C19 C22 C24 -38.9(9)
C21 C19 C22 C24 -162.6(3)
C16 C19 C22 C25 -31.5(3)
C20 C19 C22 C25 -155.5(8)
C21 C19 C22 C25 80.8(3)
N3 C9 C10A C12A -31.2(5)
N4 C9 C10A C12A 158.1(4)
N3 C9 C10A C11A 90.0(4)
N4 C9 C10A C11A -80.7(4)
N3 C9 C10A C13A -154.0(2)
N4 C9 C10A C13A 35.3(3)
C9 C10A C13A C18A -27.3(4)
C12A C10A C13A C18A -147.8(5)
C11A C10A C13A C18A 89.1(4)
C9 C10A C13A C14A -150.5(7)
C12A C10A C13A C14A 89.1(9)
C11A C10A C13A C14A -34.1(8)
C9 C10A C13A C15A 84.9(3)
C12A C10A C13A C15A -35.6(6)
C11A C10A C13A C15A -158.7(3)
C25 N5 C16A C17A 179.9(3)
Ni1 N5 C16A C17A 18.2(5)
C25 N5 C16A C19A -7.4(4)
Ni1 N5 C16A C19A -169.1(2)
N5 C16A C17A C18A -4.3(6)
C19A C16A C17A C18A -176.1(4)
C9 N4 C18A C17A 179.9(4)
Ni1 N4 C18A C17A -18.2(5)
C9 N4 C18A C13A 8.2(4)
Ni1 N4 C18A C13A 170.1(2)
C16A C17A C18A N4 4.8(7)
C16A C17A C18A C13A 175.3(4)
C14A C13A C18A N4 137.5(8)
C15A C13A C18A N4 -102.5(4)
C10A C13A C18A N4 12.7(4)
C14A C13A C18A C17A -34.4(9)
C15A C13A C18A C17A 85.6(4)
C10A C13A C18A C17A -159.2(4)
N5 C16A C19A C20A -141.4(9)
C17A C16A C19A C20A 31.1(10)
N5 C16A C19A C21A 98.7(4)
C17A C16A C19A C21A -88.8(5)
N5 C16A C19A C22A -16.7(4)
C17A C16A C19A C22A 155.8(4)
C16A C19A C22A C25 30.4(3)
C20A C19A C22A C25 153.2(7)
C21A C19A C22A C25 -81.9(3)
C16A C19A C22A C23A 151.2(7)
C20A C19A C22A C23A -86.0(10)
C21A C19A C22A C23A 38.9(7)
C16A C19A C22A C24A -82.0(4)
C20A C19A C22A C24A 40.7(8)
C21A C19A C22A C24A 165.6(3)
C26 N6 C25 N5 -0.7(3)
C26 N6 C25 C22A 166.3(3)
C26 N6 C25 C22 -168.2(3)
C16A N5 C25 N6 -160.5(3)
C16 N5 C25 N6 165.4(2)
Ni1 N5 C25 N6 1.5(3)
C16A N5 C25 C22A 31.8(3)
Ni1 N5 C25 C22A -166.2(2)
C16 N5 C25 C22 -25.6(3)
Ni1 N5 C25 C22 170.6(2)
C23A C22A C25 N6 28.2(7)
C24A C22A C25 N6 -93.9(3)
C19A C22A C25 N6 151.1(2)
C23A C22A C25 N5 -162.7(7)
C24A C22A C25 N5 75.2(3)
C19A C22A C25 N5 -39.8(3)
C23 C22 C25 N6 -30.0(6)
C19 C22 C25 N6 -152.9(2)
C24 C22 C25 N6 89.0(4)
C23 C22 C25 N5 160.2(5)
C19 C22 C25 N5 37.4(3)
C24 C22 C25 N5 -80.8(3)
C33 N7 C26 N6 179.53(16)
Ni1 N7 C26 N6 -0.7(3)
C33 N7 C26 C27 -0.3(2)
Ni1 N7 C26 C27 179.50(12)
C25 N6 C26 N7 0.2(3)
C25 N6 C26 C27 -179.98(18)
N7 C26 C27 C32 1.2(2)
N6 C26 C27 C32 -178.67(16)
N7 C26 C27 C28 -179.35(15)
N6 C26 C27 C28 0.8(3)
C32 C27 C28 C29 1.8(3)
C26 C27 C28 C29 -177.70(16)
C27 C28 C29 C30 -0.9(3)
C28 C29 C30 C31 -1.0(3)
C29 C30 C31 C32 1.9(3)
C33 N8 C32 C31 -179.29(17)
C33 N8 C32 C27 0.7(2)
C30 C31 C32 N8 179.10(17)
C30 C31 C32 C27 -0.9(3)
C28 C27 C32 N8 179.08(16)
C26 C27 C32 N8 -1.4(2)
C28 C27 C32 C31 -0.9(3)
C26 C27 C32 C31 178.62(17)
C32 N8 C33 N7 0.2(3)
C32 N8 C33 C1 -179.18(15)
C26 N7 C33 N8 -0.4(3)
Ni1 N7 C33 N8 179.73(15)
C26 N7 C33 C1 178.99(14)
Ni1 N7 C33 C1 -0.84(18)
N2 C1 C33 N8 0.9(2)
N1 C1 C33 N8 179.74(15)
N2 C1 C33 N7 -178.63(15)
N1 C1 C33 N7 0.3(2)
O1 S1 C34 F2 -177.9(6)
O3 S1 C34 F2 59.1(5)
O2 S1 C34 F2 -59.9(6)
O1 S1 C34 F1 -57.7(6)
O3 S1 C34 F1 179.4(4)
O2 S1 C34 F1 60.4(5)
O1 S1 C34 F3 61.2(8)
O3 S1 C34 F3 -61.8(6)
O2 S1 C34 F3 179.2(6)
O3A S1A C34A F1A 179.1(7)
O2A S1A C34A F1A 58.4(7)
O1A S1A C34A F1A -61.5(10)
O3A S1A C34A F2A 58.2(7)
O2A S1A C34A F2A -62.6(7)
O1A S1A C34A F2A 177.6(9)
O3A S1A C34A F3A -60.2(8)
O2A S1A C34A F3A 179.1(7)
O1A S1A C34A F3A 59.2(10)
